data_7112747
loop_
_publ_author_name
'Raphael J. F. Berger'
'Matthew J. Fuchter'
'Ingo Krossing'
'Henry S. Rzepa'
'Julia Schaefer'
'Harald Scherer'

_publ_section_title
;
 Gold(I) mediated rearrangement of [7]-helicene to give a
 benzo[cd]pyrenium cation embedded in a chiral framework
;
_journal_name_full Chem.Commun.
_journal_page_first 5251
_journal_paper_doi 10.1039/C3CC46986G
_journal_volume 50
_journal_year 2014
_chemical_formula_moiety 'C16 Al F36 O4, C30 H17, C H2 Cl2'
_chemical_formula_sum 'C47 H19 Al Cl2 F36 O4'
_chemical_formula_weight 1429.50
_chemical_name_systematic
;
?
;
_space_group_IT_number 2
_symmetry_cell_setting triclinic
_symmetry_space_group_name_Hall '-P 1'
_symmetry_space_group_name_H-M 'P -1'
_atom_sites_solution_hydrogens geom
_atom_sites_solution_primary direct
_atom_sites_solution_secondary difmap
_audit_creation_method SHELXL-97
_cell_angle_alpha 80.425(2)
_cell_angle_beta 63.572(2)
_cell_angle_gamma 68.429(2)
_cell_formula_units_Z 2
_cell_length_a 14.1452(6)
_cell_length_b 14.4666(5)
_cell_length_c 14.8725(6)
_cell_measurement_reflns_used 7100
_cell_measurement_temperature 100(2)
_cell_measurement_theta_max 24.25
_cell_measurement_theta_min 2.63
_cell_volume 2534.46(18)
_computing_cell_refinement 'Bruker SMART'
_computing_data_collection 'Bruker SMART'
_computing_data_reduction 'Bruker SAINT'
_computing_molecular_graphics 'Bruker SHELXTL'
_computing_publication_material 'Bruker SHELXTL'
_computing_structure_refinement 'SHELXL-97 (Sheldrick, 2008)'
_computing_structure_solution 'SHELXS-97 (Sheldrick, 2008)'
_diffrn_ambient_temperature 100(2)
_diffrn_detector_area_resol_mean 8
_diffrn_measured_fraction_theta_full 0.992
_diffrn_measured_fraction_theta_max 0.992
_diffrn_measurement_device_type 'Bruker APEX-II CCD area detector'
_diffrn_measurement_method '\w and \f scans'
_diffrn_radiation_monochromator graphite
_diffrn_radiation_source 'fine-focus sealed tube'
_diffrn_radiation_type MoK\a
_diffrn_radiation_wavelength 0.71073
_diffrn_reflns_av_R_equivalents 0.0402
_diffrn_reflns_av_sigmaI/netI 0.0626
_diffrn_reflns_limit_h_max 17
_diffrn_reflns_limit_h_min -15
_diffrn_reflns_limit_k_max 17
_diffrn_reflns_limit_k_min -17
_diffrn_reflns_limit_l_max 18
_diffrn_reflns_limit_l_min -16
_diffrn_reflns_number 29651
_diffrn_reflns_theta_full 25.68
_diffrn_reflns_theta_max 25.68
_diffrn_reflns_theta_min 2.15
_exptl_absorpt_coefficient_mu 0.325
_exptl_absorpt_correction_T_max 0.7456
_exptl_absorpt_correction_T_min 0.6789
_exptl_absorpt_correction_type multi-scan
_exptl_absorpt_process_details 'Sheldrick, G. M., 2003, SADABS'
_exptl_crystal_colour black
_exptl_crystal_density_diffrn 1.873
_exptl_crystal_density_method 'not measured'
_exptl_crystal_description block
_exptl_crystal_F_000 1408
_exptl_crystal_size_max 0.07
_exptl_crystal_size_mid 0.06
_exptl_crystal_size_min 0.02
_refine_diff_density_max 1.641
_refine_diff_density_min -0.536
_refine_diff_density_rms 0.092
_refine_ls_extinction_method none
_refine_ls_goodness_of_fit_ref 1.042
_refine_ls_hydrogen_treatment constr
_refine_ls_matrix_type full
_refine_ls_number_parameters 811
_refine_ls_number_reflns 9551
_refine_ls_number_restraints 0
_refine_ls_restrained_S_all 1.042
_refine_ls_R_factor_all 0.1164
_refine_ls_R_factor_gt 0.0710
_refine_ls_shift/su_max 0.000
_refine_ls_shift/su_mean 0.000
_refine_ls_structure_factor_coef Fsqd
_refine_ls_weighting_details 'calc w=1/[\s^2^(Fo^2^)+(0.0779P)^2^+7.3118P] where P=(Fo^2^+2Fc^2^)/3'
_refine_ls_weighting_scheme calc
_refine_ls_wR_factor_gt 0.1683
_refine_ls_wR_factor_ref 0.1923
_reflns_number_gt 6074
_reflns_number_total 9551
_reflns_threshold_expression >2sigma(I)
_cod_data_source_file c3cc46986g.txt
_cod_data_source_block p-1
_cod_original_cell_volume 2534.46(17)
_cod_original_sg_symbol_H-M 'p -1'
_cod_database_code 7112747

loop_
_symmetry_equiv_pos_as_xyz
'x, y, z'
'-x, -y, -z'

loop_
_atom_site_label
_atom_site_type_symbol
_atom_site_fract_x
_atom_site_fract_y
_atom_site_fract_z
_atom_site_U_iso_or_equiv
_atom_site_adp_type
_atom_site_occupancy
_atom_site_symmetry_multiplicity
_atom_site_calc_flag
_atom_site_refinement_flags
Al1 Al 0.41001(11) 0.81412(9) 0.31109(10) 0.0192(3) Uani 1 1 d .
F1 F 0.6874(2) 0.8292(2) 0.3332(2) 0.0393(7) Uani 1 1 d .
F27 F 0.6736(2) 0.5740(2) 0.1600(2) 0.0397(7) Uani 1 1 d .
F3 F 0.7525(2) 0.9301(2) 0.2208(2) 0.0374(7) Uani 1 1 d .
F26 F 0.6191(2) 0.6179(2) 0.3102(2) 0.0354(7) Uani 1 1 d .
F19 F 0.5102(3) 0.6021(2) 0.0997(2) 0.0422(8) Uani 1 1 d .
F24 F 0.4379(3) 0.5767(2) 0.4446(2) 0.0400(7) Uani 1 1 d .
F33 F 0.4673(2) 0.8599(2) 0.5224(2) 0.0387(7) Uani 1 1 d .
F35 F 0.3238(3) 0.9927(2) 0.4538(3) 0.0455(8) Uani 1 1 d .
O3 O 0.4448(3) 0.7013(2) 0.2600(2) 0.0243(7) Uani 1 1 d .
F22 F 0.3021(2) 0.6179(2) 0.4015(2) 0.0383(7) Uani 1 1 d .
F6 F 0.5245(3) 0.9775(2) 0.1037(2) 0.0428(8) Uani 1 1 d .
F4 F 0.4484(2) 1.0405(2) 0.2504(2) 0.0403(8) Uani 1 1 d .
F31 F 0.4607(3) 0.7117(2) 0.5449(3) 0.0496(9) Uani 1 1 d .
O4 O 0.3427(3) 0.8030(2) 0.4394(2) 0.0277(8) Uani 1 1 d .
F23 F 0.4219(3) 0.4696(2) 0.3728(3) 0.0475(8) Uani 1 1 d .
F8 F 0.6456(3) 0.7846(2) 0.0898(2) 0.0444(8) Uani 1 1 d .
F9 F 0.7556(3) 0.8694(2) 0.0550(2) 0.0426(8) Uani 1 1 d .
F7 F 0.7621(2) 0.7450(2) 0.1571(2) 0.0410(8) Uani 1 1 d .
F13 F 0.3955(3) 0.8720(3) 0.0700(2) 0.0543(9) Uani 1 1 d .
F29 F 0.1396(3) 0.8053(3) 0.5638(2) 0.0489(9) Uani 1 1 d .
F20 F 0.3675(3) 0.5666(2) 0.2103(2) 0.0423(8) Uani 1 1 d .
F32 F 0.3609(3) 0.8179(3) 0.6662(2) 0.0526(9) Uani 1 1 d .
F5 F 0.6088(3) 1.0496(2) 0.1445(3) 0.0452(8) Uani 1 1 d .
F25 F 0.6403(3) 0.4694(2) 0.2827(3) 0.0486(9) Uani 1 1 d .
F34 F 0.2384(3) 0.9947(2) 0.6153(3) 0.0504(9) Uani 1 1 d .
F14 F 0.2299(3) 0.9243(3) 0.0752(3) 0.0589(10) Uani 1 1 d .
F11 F 0.2933(3) 1.0658(2) 0.1266(3) 0.0471(8) Uani 1 1 d .
F12 F 0.1165(3) 1.0822(2) 0.1988(3) 0.0553(10) Uani 1 1 d .
O1 O 0.5271(3) 0.8450(2) 0.2815(2) 0.0254(7) Uani 1 1 d .
F36 F 0.1577(3) 0.9869(2) 0.5249(3) 0.0520(9) Uani 1 1 d .
F2 F 0.5876(3) 0.9842(2) 0.3433(2) 0.0450(8) Uani 1 1 d .
O2 O 0.3265(3) 0.9043(2) 0.2619(2) 0.0257(7) Uani 1 1 d .
F30 F 0.1476(3) 0.8470(3) 0.6923(2) 0.0582(10) Uani 1 1 d .
F21 F 0.5333(3) 0.4591(2) 0.1718(3) 0.0532(9) Uani 1 1 d .
F10 F 0.1999(3) 1.0916(2) 0.2867(3) 0.0479(8) Uani 1 1 d .
F15 F 0.2873(3) 0.7841(2) 0.1447(3) 0.0582(10) Uani 1 1 d .
F28 F 0.2507(3) 0.7029(3) 0.6249(2) 0.0539(9) Uani 1 1 d .
C105 C 0.8169(4) 0.5273(4) 0.7476(4) 0.0290(12) Uani 1 1 d .
C110 C 0.8083(4) 0.5684(4) 0.4240(4) 0.0326(12) Uani 1 1 d .
H110 H 0.7806 0.6073 0.3773 0.039 Uiso 1 1 calc R
C2 C 0.6582(4) 0.9084(4) 0.2802(4) 0.0332(12) Uani 1 1 d .
C13 C 0.3035(4) 0.8399(4) 0.5313(4) 0.0269(11) Uani 1 1 d .
C1 C 0.6023(4) 0.8897(3) 0.2193(4) 0.0237(10) Uani 1 1 d .
C9 C 0.4821(4) 0.6008(3) 0.2701(4) 0.0237(10) Uani 1 1 d .
C15 C 0.3987(4) 0.8065(4) 0.5674(4) 0.0354(13) Uani 1 1 d .
C109 C 0.8152(4) 0.5465(4) 0.5890(4) 0.0361(13) Uani 1 1 d .
C5 C 0.2464(4) 0.9308(3) 0.2280(4) 0.0266(11) Uani 1 1 d .
C106 C 0.6492(5) 0.7317(4) 0.6495(5) 0.0433(15) Uani 1 1 d .
H106 H 0.5936 0.7953 0.6687 0.052 Uiso 1 1 calc R
C12 C 0.6051(4) 0.5644(3) 0.2555(4) 0.0320(12) Uani 1 1 d .
C108 C 0.7707(5) 0.6078(5) 0.5156(4) 0.0426(14) Uani 1 1 d .
C120 C 0.9448(5) 0.3700(4) 0.7902(5) 0.0421(14) Uani 1 1 d .
C101 C 0.6788(5) 0.6497(4) 0.8853(5) 0.0499(16) Uani 1 1 d .
H101 H 0.6374 0.6693 0.9537 0.060 Uiso 1 1 calc R
C114 C 1.0091(4) 0.3176(4) 0.4304(4) 0.0314(12) Uani 1 1 d .
H114 H 1.0332 0.2913 0.3664 0.038 Uiso 1 1 calc R
C116 C 1.0198(5) 0.2958(4) 0.5957(5) 0.0442(14) Uani 1 1 d .
C121 C 0.8983(4) 0.4309(4) 0.7252(4) 0.0375(14) Uani 1 1 d .
C117 C 0.9391(4) 0.3906(4) 0.6229(5) 0.0436(16) Uani 1 1 d .
C100 C 0.7773(5) 0.5640(4) 0.8580(5) 0.0460(15) Uani 1 1 d .
C102 C 0.6416(5) 0.7059(4) 0.8134(5) 0.0444(15) Uani 1 1 d .
H102 H 0.5826 0.7676 0.8336 0.053 Uiso 1 1 calc R
C113 C 0.8923(4) 0.4550(4) 0.5573(4) 0.0299(12) Uani 1 1 d .
C4 C 0.6927(4) 0.8218(4) 0.1287(4) 0.0330(12) Uani 1 1 d .
C16 C 0.2554(4) 0.9549(4) 0.5315(4) 0.0362(13) Uani 1 1 d .
C118 C 1.0599(5) 0.2380(5) 0.6637(5) 0.0482(17) Uani 1 1 d .
H118 H 1.1133 0.1734 0.6447 0.058 Uiso 1 1 calc R
C11 C 0.4101(4) 0.5658(4) 0.3734(4) 0.0335(12) Uani 1 1 d .
C104 C 0.7763(5) 0.5802(4) 0.6822(5) 0.0381(13) Uani 1 1 d .
C14 C 0.2090(5) 0.7983(5) 0.6041(4) 0.0409(14) Uani 1 1 d .
C3 C 0.5451(4) 0.9909(4) 0.1788(4) 0.0346(13) Uani 1 1 d .
C103 C 0.6853(5) 0.6767(5) 0.7163(5) 0.0435(14) Uani 1 1 d .
C10 C 0.4737(4) 0.5566(4) 0.1867(4) 0.0355(13) Uani 1 1 d .
C112 C 0.9309(5) 0.4136(4) 0.4591(5) 0.0447(15) Uani 1 1 d .
C107 C 0.6934(5) 0.6962(4) 0.5464(5) 0.0444(15) Uani 1 1 d .
H107 H 0.6658 0.7379 0.5008 0.053 Uiso 1 1 calc R
C119 C 1.0211(5) 0.2752(4) 0.7648(5) 0.0480(16) Uani 1 1 d .
H119 H 1.0480 0.2350 0.8115 0.058 Uiso 1 1 calc R
C115 C 1.0520(5) 0.2596(5) 0.5033(5) 0.0530(18) Uani 1 1 d .
H115 H 1.1043 0.1944 0.4857 0.064 Uiso 1 1 calc R
C111 C 0.8878(5) 0.4708(5) 0.3953(5) 0.0506(17) Uani 1 1 d .
H111 H 0.9106 0.4459 0.3310 0.061 Uiso 1 1 calc R
C7 C 0.2908(5) 0.8770(4) 0.1281(5) 0.0457(15) Uani 1 1 d .
C6 C 0.2127(5) 1.0448(4) 0.2105(5) 0.0414(14) Uani 1 1 d .
F17 F 0.1722(3) 0.8132(3) 0.3415(3) 0.0534(9) Uani 1 1 d .
F16 F 0.0715(3) 0.9093(3) 0.2661(3) 0.0525(9) Uani 1 1 d .
F18 F 0.0851(3) 0.9675(3) 0.3832(3) 0.0591(10) Uani 1 1 d .
C8 C 0.1426(5) 0.9045(5) 0.3050(5) 0.0439(15) Uani 1 1 d .
C124 C 0.9470(4) 0.5002(4) 0.8738(4) 0.0318(12) Uani 1 1 d .
C17 C 0.8738(5) 0.5874(4) 0.8622(4) 0.0361(13) Uani 1 1 d .
C122 C 0.9020(5) 0.4140(4) 0.8885(5) 0.0477(15) Uani 1 1 d .
H122 H 0.9201 0.3639 0.9386 0.057 Uiso 1 1 calc R
C126 C 1.0673(4) 0.5837(4) 0.8638(4) 0.0296(11) Uani 1 1 d .
H126 H 1.1354 0.5824 0.8627 0.036 Uiso 1 1 calc R
C128 C 0.8959(5) 0.6741(4) 0.8488(5) 0.0482(16) Uani 1 1 d .
H128 H 0.8461 0.7347 0.8368 0.058 Uiso 1 1 calc R
C125 C 1.0454(5) 0.4964(4) 0.8761(4) 0.0433(14) Uani 1 1 d .
H125 H 1.0961 0.4352 0.8860 0.052 Uiso 1 1 calc R
C127 C 0.9933(4) 0.6721(4) 0.8532(4) 0.0377(13) Uani 1 1 d .
H127 H 1.0078 0.7322 0.8488 0.045 Uiso 1 1 calc R
Cl2 Cl 0.98636(15) 0.12668(13) 0.02787(15) 0.0621(5) Uani 1 1 d .
Cl1 Cl 0.75105(15) 0.24788(12) 0.09164(14) 0.0650(5) Uani 1 1 d .
C200 C 0.8466(5) 0.1282(4) 0.0860(5) 0.0473(15) Uani 1 1 d .
H20A H 0.8372 0.0846 0.0482 0.057 Uiso 1 1 calc R
H20B H 0.8304 0.1011 0.1549 0.057 Uiso 1 1 calc R
C123 C 0.7732(5) 0.4755(4) 0.9281(4) 0.0345(12) Uani 1 1 d .
H12A H 0.7306 0.4383 0.9207 0.041 Uiso 1 1 calc R
H12B H 0.7407 0.4953 0.9991 0.041 Uiso 1 1 calc R

loop_
_atom_site_aniso_label
_atom_site_aniso_U_11
_atom_site_aniso_U_22
_atom_site_aniso_U_33
_atom_site_aniso_U_23
_atom_site_aniso_U_13
_atom_site_aniso_U_12
Al1 0.0198(7) 0.0168(7) 0.0227(7) 0.0016(5) -0.0096(6) -0.0076(6)
F1 0.0395(18) 0.0527(19) 0.0390(18) 0.0177(15) -0.0258(15) -0.0255(15)
F27 0.0264(16) 0.0459(18) 0.0408(18) -0.0104(14) -0.0026(14) -0.0155(14)
F3 0.0316(16) 0.0514(19) 0.0421(18) 0.0055(15) -0.0173(14) -0.0277(15)
F26 0.0305(16) 0.0363(16) 0.0473(18) 0.0029(14) -0.0207(14) -0.0153(13)
F19 0.0441(19) 0.052(2) 0.0338(18) -0.0083(15) -0.0102(15) -0.0241(16)
F24 0.0447(18) 0.0395(17) 0.0371(18) 0.0144(14) -0.0172(15) -0.0214(15)
F33 0.0297(16) 0.0470(18) 0.0425(18) -0.0034(15) -0.0129(14) -0.0176(14)
F35 0.048(2) 0.0267(16) 0.056(2) -0.0028(15) -0.0186(17) -0.0098(15)
O3 0.0242(17) 0.0188(16) 0.0310(18) 0.0005(14) -0.0095(15) -0.0110(14)
F22 0.0236(16) 0.0407(17) 0.0427(18) 0.0047(14) -0.0047(13) -0.0161(14)
F6 0.0442(19) 0.0484(19) 0.049(2) 0.0212(16) -0.0320(16) -0.0235(16)
F4 0.0319(17) 0.0212(15) 0.064(2) 0.0011(14) -0.0180(16) -0.0075(13)
F31 0.051(2) 0.0332(18) 0.076(2) 0.0040(17) -0.0428(19) -0.0084(16)
O4 0.0332(19) 0.0272(18) 0.0213(18) -0.0006(14) -0.0092(15) -0.0112(15)
F23 0.048(2) 0.0264(16) 0.066(2) 0.0116(15) -0.0171(17) -0.0231(15)
F8 0.050(2) 0.053(2) 0.0412(19) -0.0099(15) -0.0165(16) -0.0279(17)
F9 0.0437(18) 0.055(2) 0.0300(17) 0.0039(15) -0.0067(14) -0.0305(16)
F7 0.0327(17) 0.0290(16) 0.054(2) 0.0001(14) -0.0161(15) -0.0046(14)
F13 0.051(2) 0.069(2) 0.041(2) -0.0070(17) -0.0146(17) -0.0210(19)
F29 0.0366(18) 0.076(2) 0.047(2) -0.0044(17) -0.0167(16) -0.0314(17)
F20 0.0421(19) 0.0467(19) 0.052(2) -0.0011(15) -0.0195(16) -0.0299(16)
F32 0.052(2) 0.084(3) 0.0308(19) 0.0068(17) -0.0214(16) -0.0311(19)
F5 0.0447(19) 0.0292(16) 0.069(2) 0.0184(15) -0.0262(17) -0.0245(15)
F25 0.0333(17) 0.0249(16) 0.080(2) 0.0049(16) -0.0229(17) -0.0054(14)
F34 0.0445(19) 0.054(2) 0.053(2) -0.0250(17) -0.0206(17) -0.0049(16)
F14 0.072(3) 0.068(2) 0.056(2) 0.0055(19) -0.048(2) -0.019(2)
F11 0.052(2) 0.0429(19) 0.058(2) 0.0291(16) -0.0340(18) -0.0261(16)
F12 0.045(2) 0.0425(19) 0.092(3) 0.0132(18) -0.051(2) -0.0071(16)
O1 0.0246(17) 0.0216(16) 0.0344(19) 0.0071(14) -0.0136(15) -0.0139(14)
F36 0.0403(19) 0.0457(19) 0.075(2) -0.0181(18) -0.0349(18) 0.0015(15)
F2 0.0444(19) 0.052(2) 0.0451(19) -0.0182(16) -0.0127(16) -0.0229(16)
O2 0.0271(18) 0.0211(17) 0.0360(19) 0.0071(14) -0.0209(16) -0.0090(14)
F30 0.043(2) 0.099(3) 0.0329(19) -0.0140(19) 0.0007(16) -0.038(2)
F21 0.057(2) 0.0306(17) 0.072(2) -0.0193(16) -0.0215(19) -0.0134(16)
F10 0.051(2) 0.0282(16) 0.067(2) -0.0105(16) -0.0328(18) -0.0020(15)
F15 0.080(3) 0.042(2) 0.081(3) -0.0022(18) -0.055(2) -0.0224(19)
F28 0.061(2) 0.058(2) 0.045(2) 0.0160(17) -0.0172(18) -0.0350(19)
C105 0.024(3) 0.030(3) 0.031(3) -0.010(2) 0.000(2) -0.017(2)
C110 0.030(3) 0.037(3) 0.036(3) 0.013(2) -0.016(2) -0.020(2)
C2 0.033(3) 0.041(3) 0.034(3) 0.004(3) -0.016(3) -0.022(3)
C13 0.022(2) 0.033(3) 0.024(3) 0.001(2) -0.009(2) -0.009(2)
C1 0.028(3) 0.020(2) 0.029(3) 0.007(2) -0.016(2) -0.012(2)
C9 0.025(2) 0.014(2) 0.032(3) 0.001(2) -0.010(2) -0.0103(19)
C15 0.034(3) 0.042(3) 0.032(3) 0.001(2) -0.014(2) -0.013(3)
C109 0.025(3) 0.034(3) 0.052(4) 0.013(3) -0.016(3) -0.019(2)
C5 0.028(3) 0.027(3) 0.031(3) 0.006(2) -0.018(2) -0.010(2)
C106 0.034(3) 0.029(3) 0.050(4) -0.001(3) -0.003(3) -0.010(2)
C12 0.029(3) 0.018(2) 0.047(3) -0.001(2) -0.012(3) -0.010(2)
C108 0.032(3) 0.056(4) 0.046(4) 0.000(3) -0.011(3) -0.029(3)
C120 0.042(3) 0.037(3) 0.051(4) 0.000(3) -0.019(3) -0.019(3)
C101 0.050(4) 0.046(4) 0.049(4) -0.007(3) -0.008(3) -0.024(3)
C114 0.031(3) 0.037(3) 0.029(3) -0.007(2) -0.005(2) -0.021(2)
C116 0.041(3) 0.040(3) 0.056(4) -0.003(3) -0.017(3) -0.021(3)
C121 0.037(3) 0.053(3) 0.050(3) 0.034(3) -0.034(3) -0.039(3)
C117 0.012(2) 0.018(3) 0.089(5) -0.014(3) -0.004(3) -0.007(2)
C100 0.043(3) 0.049(4) 0.061(4) 0.023(3) -0.032(3) -0.027(3)
C102 0.047(3) 0.029(3) 0.069(4) -0.007(3) -0.041(3) -0.001(3)
C113 0.031(3) 0.051(3) 0.019(3) -0.002(2) -0.005(2) -0.031(3)
C4 0.032(3) 0.032(3) 0.035(3) 0.001(2) -0.012(2) -0.015(2)
C16 0.031(3) 0.038(3) 0.040(3) -0.012(3) -0.013(3) -0.009(2)
C118 0.044(3) 0.055(4) 0.064(4) 0.040(3) -0.038(3) -0.035(3)
C11 0.035(3) 0.028(3) 0.042(3) 0.009(2) -0.017(3) -0.019(2)
C104 0.035(3) 0.032(3) 0.056(4) 0.011(3) -0.023(3) -0.019(2)
C14 0.039(3) 0.057(4) 0.028(3) -0.002(3) -0.008(3) -0.024(3)
C3 0.035(3) 0.028(3) 0.048(3) 0.012(3) -0.020(3) -0.020(2)
C103 0.026(3) 0.050(4) 0.055(4) -0.004(3) -0.015(3) -0.014(3)
C10 0.033(3) 0.036(3) 0.042(3) -0.006(3) -0.011(3) -0.021(3)
C112 0.037(3) 0.047(4) 0.058(4) 0.005(3) -0.017(3) -0.028(3)
C107 0.049(4) 0.049(4) 0.058(4) 0.022(3) -0.036(3) -0.033(3)
C119 0.045(3) 0.017(3) 0.090(5) -0.010(3) -0.035(4) -0.007(2)
C115 0.048(4) 0.074(4) 0.047(4) -0.023(3) 0.000(3) -0.046(3)
C111 0.052(4) 0.082(5) 0.039(3) 0.009(3) -0.016(3) -0.052(4)
C7 0.051(4) 0.044(3) 0.057(4) 0.004(3) -0.034(3) -0.018(3)
C6 0.039(3) 0.032(3) 0.061(4) 0.004(3) -0.033(3) -0.006(3)
F17 0.050(2) 0.057(2) 0.071(2) 0.0322(19) -0.0359(19) -0.0369(18)
F16 0.0422(19) 0.059(2) 0.078(3) 0.0165(19) -0.0408(19) -0.0277(17)
F18 0.0312(18) 0.092(3) 0.045(2) -0.002(2) -0.0075(16) -0.0199(19)
C8 0.037(3) 0.054(4) 0.056(4) 0.015(3) -0.030(3) -0.025(3)
C124 0.034(3) 0.031(3) 0.025(3) -0.010(2) -0.001(2) -0.015(2)
C17 0.040(3) 0.043(3) 0.042(3) 0.020(3) -0.027(3) -0.027(3)
C122 0.043(3) 0.044(3) 0.045(4) -0.013(3) 0.003(3) -0.023(3)
C126 0.024(3) 0.037(3) 0.029(3) -0.001(2) -0.012(2) -0.010(2)
C128 0.037(3) 0.024(3) 0.086(5) 0.013(3) -0.031(3) -0.012(2)
C125 0.030(3) 0.026(3) 0.056(4) -0.001(3) -0.006(3) -0.006(2)
C127 0.035(3) 0.030(3) 0.048(3) -0.007(2) -0.011(3) -0.015(2)
Cl2 0.0593(10) 0.0541(10) 0.0855(13) -0.0102(9) -0.0357(10) -0.0213(8)
Cl1 0.0635(11) 0.0446(9) 0.0625(11) 0.0065(8) -0.0148(9) -0.0094(8)
C200 0.059(4) 0.037(3) 0.053(4) 0.001(3) -0.032(3) -0.013(3)
C123 0.044(3) 0.040(3) 0.028(3) 0.005(2) -0.012(2) -0.029(3)

loop_
_atom_type_symbol
_atom_type_description
_atom_type_scat_dispersion_real
_atom_type_scat_dispersion_imag
_atom_type_scat_source
Cl Cl 0.1484 0.1585 'International Tables Vol C Tables 4.2.6.8 and 6.1.1.4'
Al Al 0.0645 0.0514 'International Tables Vol C Tables 4.2.6.8 and 6.1.1.4'
O O 0.0106 0.0060 'International Tables Vol C Tables 4.2.6.8 and 6.1.1.4'
C C 0.0033 0.0016 'International Tables Vol C Tables 4.2.6.8 and 6.1.1.4'
F F 0.0171 0.0103 'International Tables Vol C Tables 4.2.6.8 and 6.1.1.4'
H H 0.0000 0.0000 'International Tables Vol C Tables 4.2.6.8 and 6.1.1.4'

loop_
_geom_angle_atom_site_label_1
_geom_angle_atom_site_label_2
_geom_angle_atom_site_label_3
_geom_angle
O2 Al1 O1 107.90(16)
O2 Al1 O4 112.45(17)
O1 Al1 O4 109.61(17)
O2 Al1 O3 108.42(16)
O1 Al1 O3 111.44(16)
O4 Al1 O3 107.06(16)
C9 O3 Al1 145.7(3)
C13 O4 Al1 148.6(3)
C1 O1 Al1 149.9(3)
C5 O2 Al1 148.8(3)
C104 C105 C121 122.4(5)
C104 C105 C100 124.0(5)
C121 C105 C100 113.6(5)
C108 C110 C111 122.7(5)
F1 C2 F2 108.3(4)
F1 C2 F3 106.4(4)
F2 C2 F3 107.9(4)
F1 C2 C1 111.4(4)
F2 C2 C1 110.2(4)
F3 C2 C1 112.4(4)
O4 C13 C16 111.5(4)
O4 C13 C14 107.8(4)
C16 C13 C14 109.1(4)
O4 C13 C15 110.0(4)
C16 C13 C15 109.0(4)
C14 C13 C15 109.4(4)
O1 C1 C2 107.5(4)
O1 C1 C4 110.4(4)
C2 C1 C4 109.5(4)
O1 C1 C3 111.7(4)
C2 C1 C3 109.1(4)
C4 C1 C3 108.6(4)
O3 C9 C12 110.2(3)
O3 C9 C11 112.0(4)
C12 C9 C11 109.5(4)
O3 C9 C10 106.7(4)
C12 C9 C10 109.6(4)
C11 C9 C10 108.9(4)
F31 C15 F33 107.0(4)
F31 C15 F32 108.2(4)
F33 C15 F32 106.3(4)
F31 C15 C13 111.0(4)
F33 C15 C13 110.8(4)
F32 C15 C13 113.1(4)
C104 C109 C113 122.8(5)
C104 C109 C108 120.7(5)
C113 C109 C108 116.5(5)
O2 C5 C8 111.2(4)
O2 C5 C7 110.4(4)
C8 C5 C7 108.5(4)
O2 C5 C6 107.7(4)
C8 C5 C6 109.3(4)
C7 C5 C6 109.7(4)
C103 C106 C107 121.6(5)
F26 C12 F27 106.7(4)
F26 C12 F25 106.7(4)
F27 C12 F25 108.1(4)
F26 C12 C9 110.8(4)
F27 C12 C9 111.3(4)
F25 C12 C9 113.0(4)
C107 C108 C110 124.2(6)
C107 C108 C109 117.2(5)
C110 C108 C109 118.6(5)
C119 C120 C121 122.9(6)
C119 C120 C122 122.6(6)
C121 C120 C122 114.4(5)
C102 C101 C100 121.6(6)
C112 C114 C115 117.3(5)
C115 C116 C118 121.1(6)
C115 C116 C117 118.3(6)
C118 C116 C117 120.4(6)
C120 C121 C105 125.9(5)
C120 C121 C117 117.3(5)
C105 C121 C117 116.8(4)
C116 C117 C113 124.0(6)
C116 C117 C121 119.8(6)
C113 C117 C121 116.2(4)
C101 C100 C123 117.1(5)
C101 C100 C17 110.2(5)
C123 C100 C17 100.3(4)
C101 C100 C105 111.5(5)
C123 C100 C105 108.3(5)
C17 C100 C105 108.7(5)
C103 C102 C101 123.7(6)
C109 C113 C117 120.4(5)
C109 C113 C112 124.2(5)
C117 C113 C112 115.4(5)
F8 C4 F7 107.3(4)
F8 C4 F9 107.8(4)
F7 C4 F9 107.2(4)
F8 C4 C1 110.6(4)
F7 C4 C1 110.8(4)
F9 C4 C1 112.9(4)
F35 C16 F36 106.9(5)
F35 C16 F34 107.6(4)
F36 C16 F34 107.1(4)
F35 C16 C13 111.0(4)
F36 C16 C13 111.3(4)
F34 C16 C13 112.7(4)
C116 C118 C119 121.1(6)
F22 C11 F24 107.1(4)
F22 C11 F23 107.8(4)
F24 C11 F23 107.0(4)
F22 C11 C9 111.2(4)
F24 C11 C9 111.5(4)
F23 C11 C9 112.0(4)
C105 C104 C109 121.3(5)
C105 C104 C103 117.8(5)
C109 C104 C103 120.9(5)
F29 C14 F28 107.6(5)
F29 C14 F30 107.6(5)
F28 C14 F30 107.0(4)
F29 C14 C13 110.8(4)
F28 C14 C13 111.1(5)
F30 C14 C13 112.5(4)
F4 C3 F6 107.6(4)
F4 C3 F5 107.3(4)
F6 C3 F5 107.5(4)
F4 C3 C1 110.9(4)
F6 C3 C1 111.3(4)
F5 C3 C1 112.1(4)
C106 C103 C102 122.5(6)
C106 C103 C104 117.7(6)
C102 C103 C104 119.8(6)
F19 C10 F20 107.0(4)
F19 C10 F21 107.3(4)
F20 C10 F21 107.2(4)
F19 C10 C9 111.7(4)
F20 C10 C9 110.9(4)
F21 C10 C9 112.5(4)
C111 C112 C114 120.2(6)
C111 C112 C113 117.6(6)
C114 C112 C113 122.2(5)
C108 C107 C106 121.8(5)
C120 C119 C118 118.4(6)
C116 C115 C114 122.7(6)
C112 C111 C110 120.5(6)
F13 C7 F15 108.0(5)
F13 C7 F14 107.2(5)
F15 C7 F14 107.1(4)
F13 C7 C5 111.2(4)
F15 C7 C5 111.2(5)
F14 C7 C5 111.9(5)
F10 C6 F12 107.9(5)
F10 C6 F11 108.3(4)
F12 C6 F11 107.7(4)
F10 C6 C5 111.1(4)
F12 C6 C5 112.2(4)
F11 C6 C5 109.5(4)
F17 C8 F16 107.7(4)
F17 C8 F18 107.2(5)
F16 C8 F18 107.2(5)
F17 C8 C5 111.0(5)
F16 C8 C5 112.9(5)
F18 C8 C5 110.5(4)
C17 C124 C125 121.1(5)
C17 C124 C122 110.8(5)
C125 C124 C122 128.0(5)
C124 C17 C128 121.0(5)
C124 C17 C100 107.4(4)
C128 C17 C100 131.4(5)
C120 C122 C124 108.4(5)
C120 C122 C123 111.3(5)
C124 C122 C123 98.9(4)
C127 C126 C125 121.3(5)
C17 C128 C127 118.7(5)
C126 C125 C124 118.0(5)
C126 C127 C128 119.8(5)
Cl1 C200 Cl2 112.3(3)
C100 C123 C122 100.0(4)

loop_
_geom_bond_atom_site_label_1
_geom_bond_atom_site_label_2
_geom_bond_distance
Al1 O2 1.718(3)
Al1 O1 1.723(3)
Al1 O4 1.723(3)
Al1 O3 1.724(3)
F1 C2 1.322(6)
F27 C12 1.335(6)
F3 C2 1.351(6)
F26 C12 1.328(6)
F19 C10 1.322(6)
F24 C11 1.333(6)
F33 C15 1.337(6)
F35 C16 1.324(6)
O3 C9 1.360(5)
F22 C11 1.329(6)
F6 C3 1.331(6)
F4 C3 1.325(6)
F31 C15 1.331(6)
O4 C13 1.346(6)
F23 C11 1.340(6)
F8 C4 1.334(6)
F9 C4 1.341(6)
F7 C4 1.337(6)
F13 C7 1.322(7)
F29 C14 1.328(6)
F20 C10 1.338(6)
F32 C15 1.338(6)
F5 C3 1.344(5)
F25 C12 1.338(6)
F34 C16 1.345(6)
F14 C7 1.350(6)
F11 C6 1.346(7)
F12 C6 1.345(6)
O1 C1 1.355(5)
F36 C16 1.331(6)
F2 C2 1.335(6)
O2 C5 1.346(5)
F30 C14 1.347(6)
F21 C10 1.346(6)
F10 C6 1.325(6)
F15 C7 1.340(7)
F28 C14 1.331(7)
C105 C104 1.337(8)
C105 C121 1.418(8)
C105 C100 1.594(8)
C110 C108 1.362(8)
C110 C111 1.429(9)
C2 C1 1.546(7)
C13 C16 1.549(7)
C13 C14 1.552(7)
C13 C15 1.553(7)
C1 C4 1.549(7)
C1 C3 1.559(7)
C9 C12 1.543(7)
C9 C11 1.543(7)
C9 C10 1.553(7)
C109 C104 1.347(8)
C109 C113 1.360(8)
C109 C108 1.501(8)
C5 C8 1.543(7)
C5 C7 1.550(8)
C5 C6 1.551(7)
C106 C103 1.331(8)
C106 C107 1.476(9)
C108 C107 1.328(8)
C120 C119 1.381(8)
C120 C121 1.414(7)
C120 C122 1.466(8)
C101 C102 1.406(9)
C101 C100 1.427(9)
C114 C112 1.408(8)
C114 C115 1.468(9)
C116 C115 1.369(8)
C116 C118 1.387(8)
C116 C117 1.404(8)
C121 C117 1.503(9)
C117 C113 1.441(8)
C100 C123 1.512(7)
C100 C17 1.551(7)
C102 C103 1.364(9)
C113 C112 1.459(8)
C118 C119 1.474(9)
C104 C103 1.482(8)
C112 C111 1.358(9)
F17 C8 1.331(7)
F16 C8 1.344(6)
F18 C8 1.345(7)
C124 C17 1.349(7)
C124 C125 1.388(8)
C124 C122 1.542(7)
C17 C128 1.366(7)
C122 C123 1.576(8)
C126 C127 1.360(7)
C126 C125 1.373(7)
C128 C127 1.397(8)
Cl2 C200 1.763(6)
Cl1 C200 1.749(6)
